data_7028386
loop_
_publ_author_name
'Mirzaei, Masoud'
'Eshtiagh-Hosseini, Hossein'
'Lotfian, Nahid'
'Salimi, Alireza'
'Bauz\'a, Antonio'
'Van Deun, Rik'
'Decadt, Roel'
'Barcel\'o-Oliver, Miquel'
'Frontera, Antonio'

_publ_section_title
;
 Syntheses, structures, properties and DFT study of hybrid
 inorganic-organic architectures constructed from trinuclear lanthanide
 frameworks and Keggin-type polyoxometalates.
;
_journal_issue 4
_journal_name_full 'Dalton transactions (Cambridge, England : 2003)'
_journal_page_first 1906
_journal_page_last 1916
_journal_paper_doi 10.1039/c3dt51971f
_journal_volume 43
_journal_year 2014
_chemical_compound_source 'synthesis as described'
_chemical_formula_moiety 'O40 Si W12, 4(C5 H6 N), O'
_chemical_formula_sum 'C20 H24 N4 O41 Si W12'
_chemical_formula_weight 3210.72
_chemical_name_systematic
;
 ?
;
_space_group_IT_number 62
_symmetry_cell_setting orthorhombic
_symmetry_Int_Tables_number 62
_symmetry_space_group_name_Hall '-P 2ac 2n'
_symmetry_space_group_name_H-M 'P n m a'
_atom_sites_solution_hydrogens geom
_atom_sites_solution_primary direct
_atom_sites_solution_secondary difmap
_audit_conform_dict_location ftp://ftp.iucr.org/pub/cif_core.dic
_audit_conform_dict_name cif_core.dic
_audit_conform_dict_version 2.4.3
_audit_creation_date 2013-10-17T13:20:20-00:00
_audit_creation_method 'WinGX routine CIF_UPDATE'
_cell_angle_alpha 90
_cell_angle_beta 90
_cell_angle_gamma 90
_cell_formula_units_Z 4
_cell_length_a 16.5140(4)
_cell_length_b 20.8786(7)
_cell_length_c 14.0532(4)
_cell_measurement_reflns_used 4740
_cell_measurement_temperature 120(2)
_cell_measurement_theta_max 25.682
_cell_measurement_theta_min 2.467
_cell_measurement_wavelength 0.71073
_cell_volume 4845.4(2)
_computing_cell_refinement 'X-Area 1.31 (Stoe & Cie GmbH, 2005)'
_computing_data_collection 'X-Area 1.31 (Stoe & Cie GmbH, 2005)'
_computing_data_reduction 'X-Area 1.31 (Stoe & Cie GmbH, 2005)'
_computing_molecular_graphics 'Ortep-3 for Windows (Farrugia, 1997)'
_computing_publication_material 'WinGX publication routines (Farrugia, 1999)'
_computing_structure_refinement 'SHELXL-2013 (Sheldrick, 2013)'
_computing_structure_solution 'SIR2004 (Giacovazzo et al, 2004)'
_diffrn_ambient_temperature 120(2)
_diffrn_detector_area_resol_mean '0.15 mm'
_diffrn_measured_fraction_theta_full 0.999
_diffrn_measured_fraction_theta_max 0.999
_diffrn_measurement_device_type 'STOE IPDS II'
_diffrn_measurement_method 'rotation method'
_diffrn_radiation_probe x-ray
_diffrn_radiation_type MoK\a
_diffrn_radiation_wavelength 0.71073
_diffrn_reflns_av_R_equivalents 0.1462
_diffrn_reflns_Laue_measured_fraction_full 0.999
_diffrn_reflns_Laue_measured_fraction_max 0.999
_diffrn_reflns_limit_h_max 20
_diffrn_reflns_limit_h_min -17
_diffrn_reflns_limit_k_max 25
_diffrn_reflns_limit_k_min -25
_diffrn_reflns_limit_l_max 16
_diffrn_reflns_limit_l_min -17
_diffrn_reflns_number 24070
_diffrn_reflns_point_group_measured_fraction_full 0.999
_diffrn_reflns_point_group_measured_fraction_max 0.999
_diffrn_reflns_theta_full 25.242
_diffrn_reflns_theta_max 25.682
_diffrn_reflns_theta_min 2.467
_exptl_absorpt_coefficient_mu 28.494
_exptl_absorpt_correction_T_max 0.0280
_exptl_absorpt_correction_T_min 0.0097
_exptl_absorpt_correction_type sphere
_exptl_absorpt_process_details
;
Interpolation using  Int.Tab. Vol. C (1992) p. 523,Tab. 6.3.3.3
for values of muR in the range 0-2.5, and Int.Tab. Vol.II (1959)
p.302; Table 5.3.6 B for muR in the range 2.6-10.0.
The interpolation procedure of C.W.Dwiggins Jr (Acta Cryst.(1975)
A31,146-148) is used with some modification.
;
_exptl_crystal_colour colourless
_exptl_crystal_density_diffrn 4.401
_exptl_crystal_density_method 'not measured'
_exptl_crystal_description prism
_exptl_crystal_F_000 5608
_exptl_crystal_size_max 0.32
_exptl_crystal_size_mid 0.32
_exptl_crystal_size_min 0.27
_exptl_crystal_size_rad 0.1500
_refine_diff_density_max 3.79
_refine_diff_density_min -4.611
_refine_diff_density_rms 0.492
_refine_ls_extinction_method none
_refine_ls_goodness_of_fit_ref 1.238
_refine_ls_hydrogen_treatment constr
_refine_ls_matrix_type full
_refine_ls_number_constraints 0
_refine_ls_number_parameters 385
_refine_ls_number_reflns 4740
_refine_ls_number_restraints 467
_refine_ls_restrained_S_all 1.217
_refine_ls_R_factor_all 0.1193
_refine_ls_R_factor_gt 0.1011
_refine_ls_shift/su_max 0.002
_refine_ls_shift/su_mean 0
_refine_ls_structure_factor_coef Fsqd
_refine_ls_weighting_details 'w=1/[\s^2^(Fo^2^)+(0.0293P)^2^+709.8214P] where P=(Fo^2^+2Fc^2^)/3'
_refine_ls_weighting_scheme calc
_refine_ls_wR_factor_gt 0.2018
_refine_ls_wR_factor_ref 0.2104
_reflns_number_gt 3927
_reflns_number_total 4740
_reflns_threshold_expression 'I > 2\s(I)'
_cod_data_source_file c3dt51971f.txt
_cod_data_source_block shelx
_cod_database_code 7028386
_exptl_absorpt_correction_t_ave 0.0208

loop_
_symmetry_equiv_pos_as_xyz
'x, y, z'
'-x+1/2, -y, z+1/2'
'x+1/2, -y+1/2, -z+1/2'
'-x, y+1/2, -z'
'-x, -y, -z'
'x-1/2, y, -z-1/2'
'-x-1/2, y-1/2, z-1/2'
'x, -y-1/2, z'

loop_
_atom_site_label
_atom_site_type_symbol
_atom_site_fract_x
_atom_site_fract_y
_atom_site_fract_z
_atom_site_U_iso_or_equiv
_atom_site_adp_type
_atom_site_occupancy
_atom_site_calc_flag
W1 W 0.34681(10) 0.25 0.19126(11) 0.0203(4) Uani 1 d
W2 W 0.34311(11) 0.25 0.69482(11) 0.0208(4) Uani 1 d
W3 W 0.23508(8) 0.36831(7) 0.56645(11) 0.0336(4) Uani 1 d
W4 W 0.45559(7) 0.36849(6) 0.31721(9) 0.0259(3) Uani 1 d
W5 W 0.44942(8) 0.37007(7) 0.56864(11) 0.0349(4) Uani 1 d
W6 W 0.24129(8) 0.37116(6) 0.31572(9) 0.0268(3) Uani 1 d
W7 W 0.13268(11) 0.25 0.43284(14) 0.0363(5) Uani 1 d
W8 W 0.55853(12) 0.25 0.44764(16) 0.0478(6) Uani 1 d
Si1 Si 0.3449(8) 0.25 0.4446(10) 0.030(2) Uani 1 d
O21 O 0.262(3) 0.302(2) 0.440(4) 0.038(3) Uani 0.5 d
O22 O 0.346(3) 0.291(2) 0.349(3) 0.036(3) Uani 0.5 d
O23 O 0.426(3) 0.298(2) 0.443(4) 0.036(3) Uani 0.5 d
O24 O 0.348(3) 0.290(2) 0.536(3) 0.037(3) Uani 0.5 d
O1 O 0.661(2) 0.25 0.451(2) 0.032(5) Uani 1 d
O2 O 0.033(2) 0.25 0.435(2) 0.037(6) Uani 1 d
O3 O 0.350(2) 0.25 0.071(2) 0.040(6) Uani 1 d
O4 O 0.1830(16) 0.4246(12) 0.6240(19) 0.040(5) Uani 1 d
O5 O 0.4968(17) 0.4283(13) 0.629(2) 0.046(5) Uani 1 d
O6 O 0.1939(15) 0.4306(11) 0.2555(19) 0.036(4) Uani 1 d
O7 O 0.5072(18) 0.4254(12) 0.262(2) 0.048(6) Uani 1 d
O8 O 0.3483(15) 0.4030(11) 0.3122(19) 0.038(3) Uani 1 d
O9 O 0.545(3) 0.598(2) 0.557(3) 0.092(12) Uani 1 d
O10 O 0.2669(15) 0.3147(12) 0.217(2) 0.042(4) Uani 1 d
O11 O 0.3430(16) 0.4008(12) 0.573(2) 0.043(4) Uani 1 d
O12 O 0.4231(16) 0.3115(12) 0.668(2) 0.044(4) Uani 1 d
O13 O 0.5463(18) 0.3228(16) 0.544(2) 0.057(5) Uani 1 d
O14 O 0.2616(16) 0.3126(12) 0.671(2) 0.043(4) Uani 1 d
O15 O 0.1702(18) 0.3029(14) 0.531(2) 0.053(4) Uani 1 d
O16 O 0.1469(19) 0.3193(14) 0.342(2) 0.054(4) Uani 1 d
O17 O 0.2398(18) 0.3974(13) 0.440(2) 0.048(4) Uani 1 d
O18 O 0.4297(16) 0.3123(13) 0.216(2) 0.045(4) Uani 1 d
O19 O 0.5325(18) 0.3093(14) 0.353(2) 0.053(4) Uani 1 d
O20 O 0.344(3) 0.25 0.812(3) 0.062(8) Uani 1 d
N1A N 0.7236(16) 0.3901(12) 0.6398(18) 0.042(6) Uani 1 d
H1A H 0.739 0.3715 0.6929 0.05 Uiso 1 calc
C2A C 0.7383(15) 0.3608(13) 0.5516(18) 0.039(6) Uani 1 d
H2A H 0.7661 0.321 0.5493 0.046 Uiso 1 calc
C3A C 0.7126(17) 0.3897(12) 0.4671(18) 0.036(6) Uani 1 d
H3A H 0.7234 0.3699 0.4076 0.043 Uiso 1 calc
C4A C 0.6708(19) 0.4482(12) 0.4708(18) 0.037(6) Uani 1 d
H4A H 0.6522 0.4673 0.4134 0.044 Uiso 1 calc
C5A C 0.6562(18) 0.4790(11) 0.5581(17) 0.033(5) Uani 1 d
H5A H 0.6282 0.5188 0.5603 0.039 Uiso 1 calc
C6A C 0.684(2) 0.4496(14) 0.6422(19) 0.043(6) Uani 1 d
H6A H 0.6754 0.4704 0.7016 0.052 Uiso 1 calc
N1B N -0.029(3) 0.366(2) 0.572(3) 0.070(8) Uani 1 d
H1B H -0.0083 0.3269 0.5756 0.084 Uiso 1 calc
C2B C -0.053(3) 0.387(2) 0.482(4) 0.065(8) Uani 1 d
H2B H -0.0407 0.3626 0.4275 0.078 Uiso 1 calc
C3B C -0.094(3) 0.443(3) 0.472(4) 0.070(9) Uani 1 d
H3B H -0.1169 0.4544 0.4118 0.084 Uiso 1 calc
C4B C -0.101(3) 0.476(3) 0.537(4) 0.070(9) Uani 1 d
H4B H -0.1271 0.5158 0.528 0.084 Uiso 1 calc
C5B C -0.073(3) 0.459(3) 0.635(4) 0.072(9) Uani 1 d
H5B H -0.0803 0.4876 0.6864 0.087 Uiso 1 calc
C6B C -0.034(3) 0.399(3) 0.649(4) 0.074(9) Uani 1 d
H6B H -0.0135 0.3853 0.7085 0.089 Uiso 1 calc
O1W O 0.056(3) 0.254(3) 0.680(4) 0.15(3) Uani 1 calc

loop_
_atom_site_aniso_label
_atom_site_aniso_U_11
_atom_site_aniso_U_22
_atom_site_aniso_U_33
_atom_site_aniso_U_23
_atom_site_aniso_U_13
_atom_site_aniso_U_12
W1 0.0198(8) 0.0222(8) 0.0189(8) 0 0.0002(7) 0
W2 0.0228(8) 0.0223(8) 0.0172(8) 0 0.0000(7) 0
W3 0.0327(7) 0.0312(7) 0.0368(8) -0.0148(6) 0.0146(6) -0.0091(6)
W4 0.0245(6) 0.0259(6) 0.0272(6) 0.0056(5) 0.0048(5) 0.0034(5)
W5 0.0277(7) 0.0399(8) 0.0371(8) -0.0179(6) -0.0103(6) 0.0078(6)
W6 0.0345(7) 0.0221(6) 0.0239(6) 0.0051(5) -0.0058(5) -0.0024(5)
W7 0.0165(8) 0.0682(14) 0.0243(10) 0 0.0011(7) 0
W8 0.0166(9) 0.0974(19) 0.0294(11) 0 0.0006(8) 0
Si1 0.024(4) 0.038(5) 0.030(4) 0 0.000(4) 0
O21 0.036(5) 0.035(7) 0.044(6) -0.001(5) 0.001(5) -0.001(5)
O22 0.046(6) 0.029(7) 0.032(5) 0.000(6) -0.001(5) -0.004(5)
O23 0.036(5) 0.027(8) 0.046(6) 0.000(5) 0.000(5) -0.003(5)
O24 0.048(6) 0.033(7) 0.032(5) -0.002(6) 0.001(5) -0.002(5)
O1 0.028(7) 0.042(13) 0.027(13) 0 0.004(8) 0
O2 0.027(7) 0.054(15) 0.031(14) 0 0.004(9) 0
O3 0.029(13) 0.063(15) 0.028(7) 0 0.000(9) 0
O4 0.046(10) 0.037(8) 0.038(9) 0.009(7) 0.011(9) 0.007(8)
O5 0.049(10) 0.048(9) 0.042(12) 0.000(8) -0.014(10) -0.013(8)
O6 0.035(9) 0.028(8) 0.045(9) -0.010(7) -0.008(9) 0.004(7)
O7 0.059(11) 0.031(9) 0.054(13) -0.010(7) 0.026(10) -0.012(8)
O8 0.032(5) 0.032(6) 0.051(8) -0.006(6) -0.003(6) 0.002(5)
O9 0.087(15) 0.102(15) 0.088(15) -0.001(10) -0.006(10) 0.020(10)
O10 0.036(7) 0.038(8) 0.051(6) -0.018(6) -0.004(6) 0.005(6)
O11 0.033(5) 0.036(7) 0.059(9) 0.001(6) -0.001(6) 0.000(5)
O12 0.036(7) 0.040(8) 0.057(7) -0.001(6) -0.004(6) -0.002(6)
O13 0.044(6) 0.071(9) 0.055(8) -0.003(7) -0.002(6) 0.019(6)
O14 0.036(7) 0.038(8) 0.056(6) 0.000(6) 0.002(6) 0.005(6)
O15 0.051(7) 0.059(8) 0.050(7) -0.008(6) 0.001(6) -0.019(7)
O16 0.050(6) 0.061(9) 0.051(7) 0.003(6) 0.001(6) -0.021(6)
O17 0.056(8) 0.049(7) 0.039(5) -0.006(5) 0.002(5) -0.006(6)
O18 0.037(7) 0.044(8) 0.052(6) -0.015(6) 0.000(6) -0.004(6)
O19 0.049(6) 0.062(9) 0.050(7) -0.004(7) 0.002(6) 0.026(7)
O20 0.055(16) 0.102(18) 0.028(7) 0 -0.008(9) 0
N1A 0.039(10) 0.045(9) 0.040(8) 0.001(7) -0.005(8) 0.001(8)
C2A 0.036(10) 0.041(9) 0.039(8) 0.004(7) 0.001(8) 0.004(8)
C3A 0.042(11) 0.029(9) 0.038(8) 0.000(7) -0.008(8) -0.002(8)
C4A 0.039(11) 0.035(9) 0.036(8) 0.004(7) 0.002(8) -0.001(8)
C5A 0.038(10) 0.028(8) 0.032(8) 0.007(7) 0.007(8) -0.012(8)
C6A 0.046(11) 0.044(9) 0.039(8) 0.003(8) 0.002(9) 0.005(8)
N1B 0.069(12) 0.068(10) 0.072(10) 0.002(7) -0.001(9) 0.000(9)
C2B 0.065(13) 0.063(11) 0.067(10) 0.001(9) 0.003(9) -0.004(9)
C3B 0.071(13) 0.070(11) 0.068(10) 0.004(8) 0.002(9) 0.001(9)
C4B 0.069(13) 0.067(11) 0.074(11) 0.002(8) 0.006(9) -0.002(9)
C5B 0.073(13) 0.072(11) 0.071(10) -0.007(9) 0.005(9) -0.004(9)
C6B 0.070(13) 0.081(12) 0.070(10) 0.001(8) 0.002(9) 0.003(9)
O1W 0.15(4) 0.15(4) 0.15(4) 0.00(2) 0.01(2) 0.00(2)

loop_
_atom_type_symbol
_atom_type_description
_atom_type_scat_dispersion_real
_atom_type_scat_dispersion_imag
_atom_type_scat_source
C C 0.0033 0.0016 'International Tables Vol C Tables 4.2.6.8 and 6.1.1.4'
N N 0.0061 0.0033 'International Tables Vol C Tables 4.2.6.8 and 6.1.1.4'
O O 0.0106 0.006 'International Tables Vol C Tables 4.2.6.8 and 6.1.1.4'
H H 0 0 'International Tables Vol C Tables 4.2.6.8 and 6.1.1.4'
Si Si 0.0817 0.0704 'International Tables Vol C Tables 4.2.6.8 and 6.1.1.4'
W W -0.849 6.8722 'International Tables Vol C Tables 4.2.6.8 and 6.1.1.4'

loop_
_geom_angle_atom_site_label_1
_geom_angle_atom_site_label_2
_geom_angle_atom_site_label_3
_geom_angle
_geom_angle_site_symmetry_1
_geom_angle_site_symmetry_3
O3 W1 O18 99.1(12) . 8_565
O3 W1 O18 99.1(12) . .
O18 W1 O18 85.3(17) 8_565 .
O3 W1 O10 101.8(12) . .
O18 W1 O10 158.9(12) 8_565 .
O18 W1 O10 88.8(11) . .
O3 W1 O10 101.8(12) . 8_565
O18 W1 O10 88.8(11) 8_565 8_565
O18 W1 O10 158.9(12) . 8_565
O10 W1 O10 89.4(16) . 8_565
O3 W1 O22 158.9(11) . 8_565
O18 W1 O22 66.0(15) 8_565 8_565
O18 W1 O22 94.5(15) . 8_565
O10 W1 O22 94.4(15) . 8_565
O10 W1 O22 64.6(15) 8_565 8_565
O3 W1 O22 158.9(11) . .
O18 W1 O22 94.5(15) 8_565 .
O18 W1 O22 66.0(15) . .
O10 W1 O22 64.6(15) . .
O10 W1 O22 94.4(15) 8_565 .
O22 W1 O22 42(2) 8_565 .
O20 W2 O12 101.3(15) . 8_565
O20 W2 O12 101.3(15) . .
O12 W2 O12 86.1(16) 8_565 .
O20 W2 O14 100.4(15) . .
O12 W2 O14 158.3(12) 8_565 .
O12 W2 O14 89.6(11) . .
O20 W2 O14 100.4(15) . 8_565
O12 W2 O14 89.6(11) 8_565 8_565
O12 W2 O14 158.3(12) . 8_565
O14 W2 O14 86.5(16) . 8_565
O20 W2 O24 159.6(11) . 8_565
O12 W2 O24 63.4(15) 8_565 8_565
O12 W2 O24 91.5(15) . 8_565
O14 W2 O24 95.4(15) . 8_565
O14 W2 O24 67.7(15) 8_565 8_565
O20 W2 O24 159.6(11) . .
O12 W2 O24 91.5(15) 8_565 .
O12 W2 O24 63.4(15) . .
O14 W2 O24 67.7(15) . .
O14 W2 O24 95.4(15) 8_565 .
O24 W2 O24 40(2) 8_565 .
O4 W3 O15 111.2(14) . .
O4 W3 O17 104.7(12) . .
O15 W3 O17 90.4(13) . .
O4 W3 O11 101.9(12) . .
O15 W3 O11 146.8(13) . .
O17 W3 O11 84.0(12) . .
O4 W3 O14 100.0(12) . .
O15 W3 O14 83.6(13) . .
O17 W3 O14 155.1(12) . .
O11 W3 O14 87.9(11) . .
O4 W3 O21 154.4(16) . .
O15 W3 O21 56.5(16) . .
O17 W3 O21 56.8(16) . .
O11 W3 O21 94.0(15) . .
O14 W3 O21 100.5(15) . .
O4 W3 O24 157.6(15) . .
O15 W3 O24 84.2(15) . .
O17 W3 O24 91.0(14) . .
O11 W3 O24 63.3(14) . .
O14 W3 O24 64.4(13) . .
O21 W3 O24 48.0(17) . .
O7 W4 O19 104.7(15) . .
O7 W4 O18 102.1(13) . .
O19 W4 O18 86.8(13) . .
O7 W4 O9 100.2(17) . 5_666
O19 W4 O9 89.7(16) . 5_666
O18 W4 O9 157.6(17) . 5_666
O7 W4 O8 100.9(13) . .
O19 W4 O8 154.3(13) . .
O18 W4 O8 89.8(11) . .
O9 W4 O8 83.9(15) 5_666 .
O7 W4 O23 155.4(17) . .
O19 W4 O23 61.4(15) . .
O18 W4 O23 97.4(15) . .
O9 W4 O23 61.8(18) 5_666 .
O8 W4 O23 94.0(14) . .
O7 W4 O22 159.0(16) . .
O19 W4 O22 90.9(15) . .
O18 W4 O22 64.2(14) . .
O9 W4 O22 93.8(18) 5_666 .
O8 W4 O22 64.9(14) . .
O23 W4 O22 45.5(17) . .
O5 W5 O11 99.9(13) . .
O5 W5 O9 101.4(17) . 5_666
O11 W5 O9 87.7(16) . 5_666
O5 W5 O12 101.5(13) . .
O11 W5 O12 88.8(11) . .
O9 W5 O12 157.0(16) 5_666 .
O5 W5 O13 94.3(14) . .
O11 W5 O13 165.8(13) . .
O9 W5 O13 88.3(16) 5_666 .
O12 W5 O13 89.5(13) . .
O5 W5 O23 157.4(16) . .
O11 W5 O23 95.1(15) . .
O9 W5 O23 62.2(18) 5_666 .
O12 W5 O23 95.5(14) . .
O13 W5 O23 70.9(15) . .
O5 W5 O24 157.5(16) . .
O11 W5 O24 66.1(14) . .
O9 W5 O24 95.6(18) 5_666 .
O12 W5 O24 62.4(14) . .
O13 W5 O24 100.8(16) . .
O23 W5 O24 45.1(17) . .
O6 W6 O17 104.5(12) . .
O6 W6 O10 101.2(12) . .
O17 W6 O10 154.4(13) . .
O6 W6 O8 99.3(11) . .
O17 W6 O8 86.1(12) . .
O10 W6 O8 89.4(11) . .
O6 W6 O16 97.7(13) . .
O17 W6 O16 88.5(13) . .
O10 W6 O16 88.5(12) . .
O8 W6 O16 162.9(12) . .
O6 W6 O21 155.6(15) . .
O17 W6 O21 57.4(16) . .
O10 W6 O21 98.1(16) . .
O8 W6 O21 95.6(15) . .
O16 W6 O21 67.9(15) . .
O6 W6 O22 157.2(15) . .
O17 W6 O22 91.9(15) . .
O10 W6 O22 63.4(14) . .
O8 W6 O22 65.5(13) . .
O16 W6 O22 98.6(15) . .
O21 W6 O22 47.1(17) . .
O2 W7 O15 108.7(14) . 8_565
O2 W7 O15 108.7(14) . .
O15 W7 O15 72(2) 8_565 .
O2 W7 O16 97.5(12) . .
O15 W7 O16 152.0(13) 8_565 .
O15 W7 O16 90.2(13) . .
O2 W7 O16 97.5(12) . 8_565
O15 W7 O16 90.2(13) 8_565 8_565
O15 W7 O16 152.0(13) . 8_565
O16 W7 O16 96.4(18) . 8_565
O2 W7 O21 152.7(12) . .
O15 W7 O21 86.7(16) 8_565 .
O15 W7 O21 53.5(16) . .
O16 W7 O21 65.3(16) . .
O16 W7 O21 105.1(16) 8_565 .
O2 W7 O21 152.7(12) . 8_565
O15 W7 O21 53.5(16) 8_565 8_565
O15 W7 O21 86.7(16) . 8_565
O16 W7 O21 105.1(16) . 8_565
O16 W7 O21 65.3(16) 8_565 8_565
O21 W7 O21 54(2) . 8_565
O1 W8 O19 104.4(13) . 8_565
O1 W8 O19 104.4(13) . .
O19 W8 O19 83.0(19) 8_565 .
O1 W8 O13 94.6(11) . 8_565
O19 W8 O13 87.6(12) 8_565 8_565
O19 W8 O13 160.3(13) . 8_565
O1 W8 O13 94.6(11) . .
O19 W8 O13 160.3(13) 8_565 .
O19 W8 O13 87.6(12) . .
O13 W8 O13 95.9(18) 8_565 .
O1 W8 O23 155.7(11) . .
O19 W8 O23 92.6(16) 8_565 .
O19 W8 O23 60.1(15) . .
O13 W8 O23 103.4(15) 8_565 .
O13 W8 O23 67.7(15) . .
O1 W8 O23 155.7(11) . 8_565
O19 W8 O23 60.1(15) 8_565 8_565
O19 W8 O23 92.6(16) . 8_565
O13 W8 O23 67.7(15) 8_565 8_565
O13 W8 O23 103.4(15) . 8_565
O23 W8 O23 49(2) . 8_565
O24 Si1 O24 66(4) 8_565 .
O24 Si1 O22 115(2) 8_565 8_565
O24 Si1 O22 177(3) . 8_565
O24 Si1 O22 177(3) 8_565 .
O24 Si1 O22 115(2) . .
O22 Si1 O22 65(3) 8_565 .
O24 Si1 O23 108(3) 8_565 .
O24 Si1 O23 70(3) . .
O22 Si1 O23 108(3) 8_565 .
O22 Si1 O23 70(3) . .
O24 Si1 O23 70(3) 8_565 8_565
O24 Si1 O23 108(3) . 8_565
O22 Si1 O23 70(3) 8_565 8_565
O22 Si1 O23 108(3) . 8_565
O23 Si1 O23 73(3) . 8_565
O24 Si1 O21 113(3) 8_565 .
O24 Si1 O21 73(3) . .
O22 Si1 O21 108(3) 8_565 .
O22 Si1 O21 69(3) . .
O23 Si1 O21 104(2) . .
O23 Si1 O21 177(3) 8_565 .
O24 Si1 O21 73(3) 8_565 8_565
O24 Si1 O21 113(3) . 8_565
O22 Si1 O21 69(3) 8_565 8_565
O22 Si1 O21 108(3) . 8_565
O23 Si1 O21 177(3) . 8_565
O23 Si1 O21 104(2) 8_565 8_565
O21 Si1 O21 78(3) . 8_565
Si1 O21 W3 120(3) . .
Si1 O21 W6 122(3) . .
W3 O21 W6 100.7(19) . .
Si1 O21 W7 114(2) . .
W3 O21 W7 97.6(19) . .
W6 O21 W7 96.7(19) . .
Si1 O22 O22 57.6(16) . 8_565
Si1 O22 W1 127(2) . .
O22 O22 W1 69.0(11) 8_565 .
Si1 O22 W6 121(3) . .
O22 O22 W6 133.1(11) 8_565 .
W1 O22 W6 94.1(17) . .
Si1 O22 W4 121(3) . .
O22 O22 W4 131.0(11) 8_565 .
W1 O22 W4 93.6(17) . .
W6 O22 W4 91.9(15) . .
Si1 O23 W5 121(3) . .
Si1 O23 W4 123(3) . .
W5 O23 W4 97.0(16) . .
Si1 O23 W8 119(2) . .
W5 O23 W8 95.4(18) . .
W4 O23 W8 94.9(18) . .
Si1 O24 O24 57.2(18) . 8_565
Si1 O24 W2 127(3) . .
O24 O24 W2 69.8(11) 8_565 .
Si1 O24 W5 124(3) . .
O24 O24 W5 134.0(12) 8_565 .
W2 O24 W5 94.8(18) . .
Si1 O24 W3 118(3) . .
O24 O24 W3 130.7(11) 8_565 .
W2 O24 W3 92.3(17) . .
W5 O24 W3 91.5(15) . .
W6 O8 W4 137.1(13) . .
W5 O9 W4 138(3) 5_666 5_666
W6 O10 W1 137.3(15) . .
W5 O11 W3 138.8(14) . .
W2 O12 W5 138.1(16) . .
W5 O13 W8 125.8(16) . .
W2 O14 W3 135.3(15) . .
W3 O15 W7 147.7(18) . .
W6 O16 W7 129.9(17) . .
W6 O17 W3 143.7(16) . .
W4 O18 W1 135.7(16) . .
W4 O19 W8 142.8(18) . .
C2A N1A C6A 119(2) . .
C2A N1A H1A 120.4 . .
C6A N1A H1A 120.4 . .
C3A C2A N1A 121(2) . .
C3A C2A H2A 119.7 . .
N1A C2A H2A 119.7 . .
C2A C3A C4A 120(2) . .
C2A C3A H3A 120.2 . .
C4A C3A H3A 120.2 . .
C3A C4A C5A 121(2) . .
C3A C4A H4A 119.5 . .
C5A C4A H4A 119.5 . .
C4A C5A C6A 118.5(19) . .
C4A C5A H5A 120.8 . .
C6A C5A H5A 120.8 . .
N1A C6A C5A 121(2) . .
N1A C6A H6A 119.4 . .
C5A C6A H6A 119.4 . .
C6B N1B C2B 124(5) . .
C6B N1B H1B 117.9 . .
C2B N1B H1B 117.9 . .
C3B C2B N1B 122(5) . .
C3B C2B H2B 119.2 . .
N1B C2B H2B 119.2 . .
C4B C3B C2B 118(6) . .
C4B C3B H3B 120.9 . .
C2B C3B H3B 120.9 . .
C3B C4B C5B 124(6) . .
C3B C4B H4B 117.9 . .
C5B C4B H4B 117.9 . .
C6B C5B C4B 118(5) . .
C6B C5B H5B 120.8 . .
C4B C5B H5B 120.8 . .
N1B C6B C5B 113(5) . .
N1B C6B H6B 123.6 . .
C5B C6B H6B 123.6 . .

loop_
_geom_bond_atom_site_label_1
_geom_bond_atom_site_label_2
_geom_bond_distance
_geom_bond_site_symmetry_2
W1 O3 1.69(3) .
W1 O18 1.92(3) 8_565
W1 O18 1.92(3) .
W1 O10 1.92(2) .
W1 O10 1.92(2) 8_565
W1 O22 2.37(5) 8_565
W1 O22 2.38(5) .
W2 O20 1.65(4) .
W2 O12 1.88(3) 8_565
W2 O12 1.88(3) .
W2 O14 1.91(3) .
W2 O14 1.91(3) 8_565
W2 O24 2.38(5) 8_565
W2 O24 2.38(5) .
W3 O4 1.67(3) .
W3 O15 1.81(3) .
W3 O17 1.89(3) .
W3 O11 1.91(3) .
W3 O14 1.92(3) .
W3 O21 2.29(5) .
W3 O24 2.52(5) .
W4 O7 1.65(3) .
W4 O19 1.84(3) .
W4 O18 1.90(3) .
W4 O9 1.90(4) 5_666
W4 O8 1.91(2) .
W4 O23 2.36(5) .
W4 O22 2.47(5) .
W5 O5 1.68(3) .
W5 O11 1.87(3) .
W5 O9 1.88(5) 5_666
W5 O12 1.91(3) .
W5 O13 1.91(3) .
W5 O23 2.36(5) .
W5 O24 2.42(5) .
W6 O6 1.69(2) .
W6 O17 1.82(3) .
W6 O10 1.87(2) .
W6 O8 1.89(3) .
W6 O16 1.93(3) .
W6 O21 2.29(5) .
W6 O22 2.46(5) .
W7 O2 1.65(3) .
W7 O15 1.87(3) 8_565
W7 O15 1.87(3) .
W7 O16 1.94(3) .
W7 O16 1.94(3) 8_565
W7 O21 2.41(5) .
W7 O21 2.41(5) 8_565
W8 O1 1.69(3) .
W8 O19 1.87(3) 8_565
W8 O19 1.87(3) .
W8 O13 2.05(3) 8_565
W8 O13 2.05(3) .
W8 O23 2.41(5) .
W8 O23 2.41(5) 8_565
Si1 O24 1.52(5) 8_565
Si1 O24 1.52(5) .
Si1 O22 1.59(5) 8_565
Si1 O22 1.59(5) .
Si1 O23 1.66(5) .
Si1 O23 1.66(5) 8_565
Si1 O21 1.75(5) .
Si1 O21 1.75(5) 8_565
O22 O22 1.70(9) 8_565
O24 O24 1.65(9) 8_565
O9 W5 1.88(5) 5_666
O9 W4 1.90(4) 5_666
N1A C2A 1.403(19) .
N1A C6A 1.406(19) .
N1A H1A 0.88 .
C2A C3A 1.398(18) .
C2A H2A 0.95 .
C3A C4A 1.404(18) .
C3A H3A 0.95 .
C4A C5A 1.407(18) .
C4A H4A 0.95 .
C5A C6A 1.407(18) .
C5A H5A 0.95 .
C6A H6A 0.95 .
N1B C6B 1.29(6) .
N1B C2B 1.40(7) .
N1B H1B 0.88 .
C2B C3B 1.35(7) .
C2B H2B 0.95 .
C3B C4B 1.15(7) .
C3B H3B 0.95 .
C4B C5B 1.50(8) .
C4B H4B 0.95 .
C5B C6B 1.41(7) .
C5B H5B 0.95 .
C6B H6B 0.95 .

loop_
_geom_torsion_atom_site_label_1
_geom_torsion_atom_site_label_2
_geom_torsion_atom_site_label_3
_geom_torsion_atom_site_label_4
_geom_torsion
_geom_torsion_site_symmetry_1
_geom_torsion_site_symmetry_4
O24 Si1 O21 W3 49(4) 8_565 .
O24 Si1 O21 W3 -4(3) . .
O22 Si1 O21 W3 178(3) 8_565 .
O22 Si1 O21 W3 -129(3) . .
O23 Si1 O21 W3 -68(3) . .
O21 Si1 O21 W3 115(2) 8_565 .
O24 Si1 O21 W6 178(3) 8_565 .
O24 Si1 O21 W6 125(3) . .
O22 Si1 O21 W6 -53(3) 8_565 .
O22 Si1 O21 W6 -1(3) . .
O23 Si1 O21 W6 61(3) . .
O21 Si1 O21 W6 -116(2) 8_565 .
O24 Si1 O21 W7 -66(3) 8_565 .
O24 Si1 O21 W7 -119(3) . .
O22 Si1 O21 W7 63(3) 8_565 .
O22 Si1 O21 W7 115(3) . .
O23 Si1 O21 W7 177(3) . .
O21 Si1 O21 W7 0(4) 8_565 .
O24 Si1 O22 O22 177(3) . 8_565
O23 Si1 O22 O22 122(2) . 8_565
O23 Si1 O22 O22 57(2) 8_565 8_565
O21 Si1 O22 O22 -124(2) . 8_565
O21 Si1 O22 O22 -55(2) 8_565 8_565
O24 Si1 O22 W1 178(3) . .
O22 Si1 O22 W1 1(4) 8_565 .
O23 Si1 O22 W1 122(4) . .
O23 Si1 O22 W1 58(4) 8_565 .
O21 Si1 O22 W1 -123(4) . .
O21 Si1 O22 W1 -55(4) 8_565 .
O24 Si1 O22 W6 -59(4) . .
O22 Si1 O22 W6 124.2(18) 8_565 .
O23 Si1 O22 W6 -114(3) . .
O23 Si1 O22 W6 -179(3) 8_565 .
O21 Si1 O22 W6 1(2) . .
O21 Si1 O22 W6 69(3) 8_565 .
O24 Si1 O22 W4 55(4) . .
O22 Si1 O22 W4 -121.8(19) 8_565 .
O23 Si1 O22 W4 0(3) . .
O23 Si1 O22 W4 -65(3) 8_565 .
O21 Si1 O22 W4 115(3) . .
O21 Si1 O22 W4 -177(2) 8_565 .
O24 Si1 O23 W5 -57(3) 8_565 .
O24 Si1 O23 W5 -3(3) . .
O22 Si1 O23 W5 178(3) 8_565 .
O22 Si1 O23 W5 124(3) . .
O23 Si1 O23 W5 -119(2) 8_565 .
O21 Si1 O23 W5 63(3) . .
O24 Si1 O23 W4 178(3) 8_565 .
O24 Si1 O23 W4 -127(3) . .
O22 Si1 O23 W4 54(3) 8_565 .
O22 Si1 O23 W4 0(3) . .
O23 Si1 O23 W4 116(2) 8_565 .
O21 Si1 O23 W4 -61(3) . .
O24 Si1 O23 W8 60(3) 8_565 .
O24 Si1 O23 W8 114(3) . .
O22 Si1 O23 W8 -65(3) 8_565 .
O22 Si1 O23 W8 -119(3) . .
O23 Si1 O23 W8 -2(4) 8_565 .
O21 Si1 O23 W8 -180(3) . .
O22 Si1 O24 O24 -177(3) . 8_565
O23 Si1 O24 O24 -121(2) . 8_565
O23 Si1 O24 O24 -57(2) 8_565 8_565
O21 Si1 O24 O24 126(2) . 8_565
O21 Si1 O24 O24 58(2) 8_565 8_565
O24 Si1 O24 W2 -5(5) 8_565 .
O22 Si1 O24 W2 178(3) . .
O23 Si1 O24 W2 -126(4) . .
O23 Si1 O24 W2 -62(4) 8_565 .
O21 Si1 O24 W2 121(4) . .
O21 Si1 O24 W2 53(4) 8_565 .
O24 Si1 O24 W5 124(2) 8_565 .
O22 Si1 O24 W5 -53(4) . .
O23 Si1 O24 W5 3(3) . .
O23 Si1 O24 W5 67(3) 8_565 .
O21 Si1 O24 W5 -110(3) . .
O21 Si1 O24 W5 -178(3) 8_565 .
O24 Si1 O24 W3 -122.3(18) 8_565 .
O22 Si1 O24 W3 61(4) . .
O23 Si1 O24 W3 116(3) . .
O23 Si1 O24 W3 -180(2) 8_565 .
O21 Si1 O24 W3 4(2) . .
O21 Si1 O24 W3 -65(3) 8_565 .
O6 W6 O8 W4 -154(2) . .
O17 W6 O8 W4 102(2) . .
O10 W6 O8 W4 -53(2) . .
O16 W6 O8 W4 30(5) . .
O21 W6 O8 W4 45(2) . .
O22 W6 O8 W4 8(2) . .
O6 W6 O10 W1 154(2) . .
O17 W6 O10 W1 -25(4) . .
O8 W6 O10 W1 55(2) . .
O16 W6 O10 W1 -108(2) . .
O21 W6 O10 W1 -41(3) . .
O22 W6 O10 W1 -8(2) . .
O5 W5 O11 W3 -155(2) . .
O9 W5 O11 W3 103(3) 5_666 .
O12 W5 O11 W3 -54(2) . .
O13 W5 O11 W3 29(7) . .
O23 W5 O11 W3 42(3) . .
O24 W5 O11 W3 6(2) . .
O20 W2 O12 W5 -153(2) . .
O12 W2 O12 W5 106(2) 8_565 .
O14 W2 O12 W5 -53(2) . .
O14 W2 O12 W5 27(5) 8_565 .
O24 W2 O12 W5 43(2) 8_565 .
O24 W2 O12 W5 12(2) . .
O4 W3 O15 W7 127(3) . .
O17 W3 O15 W7 21(4) . .
O11 W3 O15 W7 -59(5) . .
O14 W3 O15 W7 -135(4) . .
O21 W3 O15 W7 -28(3) . .
O24 W3 O15 W7 -70(4) . .
O2 W7 O15 W3 -129(3) . .
O15 W7 O15 W3 127(3) 8_565 .
O16 W7 O15 W3 -31(4) . .
O16 W7 O15 W3 73(5) 8_565 .
O21 W7 O15 W3 27(3) . .
O21 W7 O15 W3 74(4) 8_565 .
O6 W6 O17 W3 148(3) . .
O10 W6 O17 W3 -32(5) . .
O8 W6 O17 W3 -113(3) . .
O16 W6 O17 W3 51(3) . .
O21 W6 O17 W3 -14(3) . .
O22 W6 O17 W3 -48(3) . .
O4 W3 O17 W6 -147(3) . .
O15 W3 O17 W6 -35(3) . .
O11 W3 O17 W6 113(3) . .
O14 W3 O17 W6 41(5) . .
O21 W3 O17 W6 14(3) . .
O24 W3 O17 W6 50(3) . .
O7 W4 O18 W1 -155(2) . .
O19 W4 O18 W1 100(2) . .
O9 W4 O18 W1 19(5) 5_666 .
O8 W4 O18 W1 -54(2) . .
O23 W4 O18 W1 40(2) . .
O22 W4 O18 W1 8(2) . .
O7 W4 O19 W8 147(3) . .
O18 W4 O19 W8 -112(3) . .
O9 W4 O19 W8 46(3) 5_666 .
O8 W4 O19 W8 -29(5) . .
O23 W4 O19 W8 -11(3) . .
O22 W4 O19 W8 -48(3) . .
O1 W8 O19 W4 -148(3) . .
O19 W8 O19 W4 108(3) 8_565 .
O13 W8 O19 W4 47(6) 8_565 .
O13 W8 O19 W4 -54(3) . .
O23 W8 O19 W4 11(3) . .
O23 W8 O19 W4 49(3) 8_565 .
C6A N1A C2A C3A -1(2) . .
N1A C2A C3A C4A -1(2) . .
C2A C3A C4A C5A 2(4) . .
C3A C4A C5A C6A -1(4) . .
C2A N1A C6A C5A 2(4) . .
C4A C5A C6A N1A -1(5) . .
C6B N1B C2B C3B -9(8) . .
N1B C2B C3B C4B 8(9) . .
C2B C3B C4B C5B -4(10) . .
C3B C4B C5B C6B 0(9) . .
C2B N1B C6B C5B 4(8) . .
C4B C5B C6B N1B 0(7) . .
